data_4003271
loop_
_publ_author_name
'Engel, Emile R.'
'Smith, Vincent J.'
'Bezuidenhout, Charl X.'
'Barbour, Leonard J.'

_publ_section_title
;
 Thermoresponsive Organic Inclusion Compounds: Modification of Thermal
 Expansion Behavior by Simple Guest Replacement
;
_journal_issue 14
_journal_name_full 'Chemistry of Materials'
_journal_page_first 5073
_journal_paper_doi 10.1021/acs.chemmater.6b01916
_journal_volume 28
_journal_year 2016
_chemical_compound_source sigma
_chemical_formula_moiety 'C12 H24 O6, 2(C H3 N O2)'
_chemical_formula_sum 'C14 H30 N2 O10'
_chemical_formula_weight 386.40
_chemical_name_common 180K
_space_group_crystal_system monoclinic
_space_group_IT_number 14
_space_group_name_Hall '-P 2yn'
_space_group_name_H-M_alt 'P 1 21/n 1'
_symmetry_Int_Tables_number 14
_atom_sites_solution_hydrogens geom
_atom_sites_solution_primary direct
_atom_sites_solution_secondary difmap
_audit_creation_date 2015-10-06
_audit_creation_method
;
Olex2 1.2
(compiled 2014.09.19 svn.r3010 for OlexSys, GUI svn.r4874)
;
_cell_angle_alpha 90.00
_cell_angle_beta 100.907(2)
_cell_angle_gamma 90.00
_cell_formula_units_Z 2
_cell_length_a 9.2668(13)
_cell_length_b 7.9623(11)
_cell_length_c 13.7151(19)
_cell_measurement_reflns_used 5223
_cell_measurement_temperature 180(2)
_cell_measurement_theta_max 28.16
_cell_measurement_theta_min 2.45
_cell_volume 993.7(2)
_computing_cell_refinement 'Bruker SAINT'
_computing_data_collection 'Bruker APEX2'
_computing_data_reduction 'Bruker SAINT'
_computing_molecular_graphics 'Olex2 (Dolomanov et al., 2009)'
_computing_publication_material 'Olex2 (Dolomanov et al., 2009)'
_computing_structure_refinement 'ShelXL (Sheldrick, 2008)'
_computing_structure_solution 'ShelXS (Sheldrick, 2008)'
_diffrn_ambient_pressure 101.3
_diffrn_ambient_temperature 180(2)
_diffrn_measured_fraction_theta_full 0.998
_diffrn_measured_fraction_theta_max 0.997
_diffrn_measurement_device_type 'Bruker APEX-II CCD'
_diffrn_measurement_method '\f and \w scans'
_diffrn_radiation_monochromator 'INCOATEC quazar mirrior optics'
_diffrn_radiation_probe x-ray
_diffrn_radiation_type MoK\a
_diffrn_radiation_wavelength 0.71073
_diffrn_reflns_av_R_equivalents 0.0241
_diffrn_reflns_av_unetI/netI 0.0159
_diffrn_reflns_limit_h_max 12
_diffrn_reflns_limit_h_min -12
_diffrn_reflns_limit_k_max 10
_diffrn_reflns_limit_k_min -10
_diffrn_reflns_limit_l_max 18
_diffrn_reflns_limit_l_min -18
_diffrn_reflns_number 14545
_diffrn_reflns_theta_full 26.00
_diffrn_reflns_theta_max 28.29
_diffrn_reflns_theta_min 2.45
_diffrn_source 'INCOATEC Mo micro source'
_diffrn_standards_number 0
_exptl_absorpt_coefficient_mu 0.109
_exptl_absorpt_correction_T_max 0.9710
_exptl_absorpt_correction_T_min 0.9575
_exptl_absorpt_correction_type multi-scan
_exptl_absorpt_process_details 'symmetry-related measurements'
_exptl_crystal_colour colourless
_exptl_crystal_density_diffrn 1.291
_exptl_crystal_density_method 'not measured'
_exptl_crystal_description 'cubic prisms'
_exptl_crystal_F_000 416
_exptl_crystal_recrystallization_method nitromethane
_exptl_crystal_size_max 0.4
_exptl_crystal_size_mid 0.36
_exptl_crystal_size_min 0.27
_refine_diff_density_max 0.297
_refine_diff_density_min -0.235
_refine_diff_density_rms 0.036
_refine_ls_extinction_method none
_refine_ls_goodness_of_fit_ref 1.085
_refine_ls_hydrogen_treatment constr
_refine_ls_matrix_type full
_refine_ls_number_parameters 119
_refine_ls_number_reflns 2464
_refine_ls_number_restraints 0
_refine_ls_restrained_S_all 1.085
_refine_ls_R_factor_all 0.0492
_refine_ls_R_factor_gt 0.0406
_refine_ls_shift/su_max 0.000
_refine_ls_shift/su_mean 0.000
_refine_ls_structure_factor_coef Fsqd
_refine_ls_weighting_details 'calc w=1/[\s^2^(Fo^2^)+(0.0397P)^2^+0.3802P] where P=(Fo^2^+2Fc^2^)/3'
_refine_ls_weighting_scheme calc
_refine_ls_wR_factor_gt 0.1031
_refine_ls_wR_factor_ref 0.1087
_reflns_number_gt 2045
_reflns_number_total 2464
_reflns_threshold_expression >2sigma(I)
_cod_data_source_file 1_180k.cif
_cod_data_source_block C:\Users\vjs\Desktop\Emile2\180K\180k.CIF
_cod_depositor_comments
;
The following automatic conversions were performed:

data item '_refine_ls_hydrogen_treatment' value 'Constr' was changed
to 'constr' in accordance with the
/home/saulius/struct/COD-crude-data/automatic-downloads/DataCite-retrospective/ACS/depositions/lib/dictionaries/cif_core.dic
dictionary named 'cif_core.dic' version 2.4.2 last updated on
2011-04-26.

Automatic conversion script
Id: cif_fix_values 6909 2019-04-08 15:41:33Z antanas 

The following automatic conversions were performed:

data name '_iucr_refine_instruction_details' was replaced with
'_iucr_refine_instructions_details' as specified in the replacement
file 'data/replacement-values/replacement_tags.lst'.

Automatic conversion script
Id: cif_correct_tags 9268 2022-04-12 08:56:07Z antanas 
;
_cod_database_code 4003271
_olex2_refinement_description
;
1. Others
 Fixed Uiso: H1A(0.048) H1B(0.048) H2A(0.046) H2B(0.046) H3A(0.045) H3B(0.045)
 H4A(0.047) H4B(0.047) H5A(0.045) H5B(0.045) H6A(0.049) H6B(0.049) H7A(0.055)
 H7B(0.055) H7C(0.055)
 Fixed X: H1A(0.0476) H1B(0.0985) H2A(0.2479) H2B(0.2015) H3A(0.4559)
 H3B(0.4286) H4A(0.6719) H4B(0.7035) H5A(0.8617) H5B(0.7198) H6A(0.8356)
 H6B(0.9756) H7A(0.3826) H7B(0.5318) H7C(0.4652)
 Fixed Y: H1A(0.3643) H1B(0.5354) H2A(0.602) H2B(0.4307) H3A(0.3443)
 H3B(0.4998) H4A(0.5998) H4B(0.4394) H5A(0.6782) H5B(0.7735) H6A(0.7875)
 H6B(0.68) H7A(0.6206) H7B(0.6937) H7C(0.773)
 Fixed Z: H1A(0.3178) H1B(0.3761) H2A(0.258) H2B(0.1987) H3A(0.2417)
 H3B(0.166) H4A(0.2197) H4B(0.2914) H5A(0.3437) H5B(0.3676) H6A(0.536)
 H6B(0.5195) H7A(0.4807) H7B(0.5447) H7C(0.4385)
;
_olex2_submission_special_instructions 'No special instructions were received'

loop_
_space_group_symop_id
_space_group_symop_operation_xyz
1 'x, y, z'
2 '-x+1/2, y+1/2, -z+1/2'
3 '-x, -y, -z'
4 'x-1/2, -y-1/2, z-1/2'

loop_
_atom_site_label
_atom_site_type_symbol
_atom_site_fract_x
_atom_site_fract_y
_atom_site_fract_z
_atom_site_U_iso_or_equiv
_atom_site_adp_type
_atom_site_occupancy
_atom_site_symmetry_multiplicity
_atom_site_calc_flag
_atom_site_refinement_flags
O1 O 0.26357(10) 0.39990(12) 0.34440(7) 0.0335(2) Uani 1 1 d .
O2 O 0.52212(10) 0.56352(12) 0.30354(7) 0.0347(2) Uani 1 1 d .
O3 O 0.78401(11) 0.57987(12) 0.45637(7) 0.0360(2) Uani 1 1 d .
O4 O 0.22784(13) 0.86746(18) 0.50792(11) 0.0663(4) Uani 1 1 d .
O5 O 0.41524(17) 0.91145(19) 0.62256(11) 0.0730(4) Uani 1 1 d .
N1 N 0.35569(13) 0.84294(15) 0.54620(9) 0.0357(3) Uani 1 1 d .
C1 C 0.12312(15) 0.4153(2) 0.37013(11) 0.0401(3) Uani 1 1 d .
H1A H 0.0476 0.3643 0.3178 0.048 Uiso 1 1 calc R
H1B H 0.0985 0.5354 0.3761 0.048 Uiso 1 1 calc R
C2 C 0.27250(16) 0.48160(19) 0.25376(11) 0.0386(3) Uani 1 1 d .
H2A H 0.2479 0.6020 0.2580 0.046 Uiso 1 1 calc R
H2B H 0.2015 0.4307 0.1987 0.046 Uiso 1 1 calc R
C3 C 0.42527(17) 0.46345(18) 0.23459(10) 0.0376(3) Uani 1 1 d .
H3A H 0.4559 0.3443 0.2417 0.045 Uiso 1 1 calc R
H3B H 0.4286 0.4998 0.1660 0.045 Uiso 1 1 calc R
C4 C 0.66834(16) 0.55709(19) 0.28701(10) 0.0392(3) Uani 1 1 d .
H4A H 0.6719 0.5998 0.2197 0.047 Uiso 1 1 calc R
H4B H 0.7035 0.4394 0.2914 0.047 Uiso 1 1 calc R
C5 C 0.76505(15) 0.66181(18) 0.36313(11) 0.0377(3) Uani 1 1 d .
H5A H 0.8617 0.6782 0.3437 0.045 Uiso 1 1 calc R
H5B H 0.7198 0.7735 0.3676 0.045 Uiso 1 1 calc R
C6 C 0.87460(15) 0.67222(19) 0.53309(11) 0.0408(3) Uani 1 1 d .
H6A H 0.8356 0.7875 0.5360 0.049 Uiso 1 1 calc R
H6B H 0.9756 0.6800 0.5195 0.049 Uiso 1 1 calc R
C7 C 0.44096(16) 0.72247(18) 0.49853(11) 0.0370(3) Uani 1 1 d .
H7A H 0.3826 0.6206 0.4807 0.055 Uiso 1 1 calc R
H7B H 0.5318 0.6937 0.5447 0.055 Uiso 1 1 calc R
H7C H 0.4652 0.7730 0.4385 0.055 Uiso 1 1 calc R

loop_
_atom_site_aniso_label
_atom_site_aniso_U_11
_atom_site_aniso_U_22
_atom_site_aniso_U_33
_atom_site_aniso_U_23
_atom_site_aniso_U_13
_atom_site_aniso_U_12
O1 0.0297(5) 0.0358(5) 0.0331(5) 0.0007(4) 0.0009(4) 0.0053(4)
O2 0.0369(5) 0.0381(5) 0.0304(5) -0.0058(4) 0.0097(4) 0.0000(4)
O3 0.0373(5) 0.0327(5) 0.0382(5) 0.0003(4) 0.0075(4) -0.0050(4)
O4 0.0405(7) 0.0723(9) 0.0832(10) 0.0054(7) 0.0041(6) 0.0219(6)
O5 0.0756(9) 0.0749(9) 0.0634(8) -0.0344(7) 0.0003(7) 0.0144(7)
N1 0.0371(6) 0.0327(6) 0.0382(6) 0.0040(5) 0.0092(5) 0.0055(5)
C1 0.0259(6) 0.0448(8) 0.0464(8) -0.0073(6) -0.0013(5) 0.0024(6)
C2 0.0426(8) 0.0363(7) 0.0316(7) 0.0010(5) -0.0069(6) 0.0026(6)
C3 0.0523(8) 0.0359(7) 0.0236(6) -0.0028(5) 0.0049(6) -0.0002(6)
C4 0.0444(8) 0.0438(8) 0.0341(7) 0.0017(6) 0.0194(6) 0.0056(6)
C5 0.0352(7) 0.0366(7) 0.0453(8) 0.0070(6) 0.0178(6) 0.0001(6)
C6 0.0302(7) 0.0411(8) 0.0513(9) -0.0082(7) 0.0081(6) -0.0076(6)
C7 0.0382(7) 0.0331(7) 0.0401(7) -0.0014(6) 0.0086(6) 0.0071(5)

loop_
_atom_type_symbol
_atom_type_description
_atom_type_scat_dispersion_real
_atom_type_scat_dispersion_imag
_atom_type_scat_source
C C 0.0033 0.0016 'International Tables Vol C Tables 4.2.6.8 and 6.1.1.4'
H H 0.0000 0.0000 'International Tables Vol C Tables 4.2.6.8 and 6.1.1.4'
N N 0.0061 0.0033 'International Tables Vol C Tables 4.2.6.8 and 6.1.1.4'
O O 0.0106 0.0060 'International Tables Vol C Tables 4.2.6.8 and 6.1.1.4'

loop_
_geom_angle_atom_site_label_1
_geom_angle_atom_site_label_2
_geom_angle_atom_site_label_3
_geom_angle
_geom_angle_site_symmetry_1
_geom_angle_site_symmetry_3
C1 O1 C2 112.76(10) . .
C4 O2 C3 112.12(10) . .
C5 O3 C6 112.65(11) . .
O4 N1 C7 118.25(13) . .
O5 N1 O4 123.04(14) . .
O5 N1 C7 118.71(12) . .
O1 C1 H1A 109.9 . .
O1 C1 H1B 109.9 . .
O1 C1 C6 108.73(11) . 3_666
H1A C1 H1B 108.3 . .
C6 C1 H1A 109.9 3_666 .
C6 C1 H1B 109.9 3_666 .
O1 C2 H2A 109.9 . .
O1 C2 H2B 109.9 . .
O1 C2 C3 108.89(11) . .
H2A C2 H2B 108.3 . .
C3 C2 H2A 109.9 . .
C3 C2 H2B 109.9 . .
O2 C3 C2 109.21(11) . .
O2 C3 H3A 109.8 . .
O2 C3 H3B 109.8 . .
C2 C3 H3A 109.8 . .
C2 C3 H3B 109.8 . .
H3A C3 H3B 108.3 . .
O2 C4 H4A 109.8 . .
O2 C4 H4B 109.8 . .
O2 C4 C5 109.47(11) . .
H4A C4 H4B 108.2 . .
C5 C4 H4A 109.8 . .
C5 C4 H4B 109.8 . .
O3 C5 C4 109.21(11) . .
O3 C5 H5A 109.8 . .
O3 C5 H5B 109.8 . .
C4 C5 H5A 109.8 . .
C4 C5 H5B 109.8 . .
H5A C5 H5B 108.3 . .
O3 C6 C1 108.86(11) . 3_666
O3 C6 H6A 109.9 . .
O3 C6 H6B 109.9 . .
C1 C6 H6A 109.9 3_666 .
C1 C6 H6B 109.9 3_666 .
H6A C6 H6B 108.3 . .
N1 C7 H7A 109.5 . .
N1 C7 H7B 109.5 . .
N1 C7 H7C 109.5 . .
H7A C7 H7B 109.5 . .
H7A C7 H7C 109.5 . .
H7B C7 H7C 109.5 . .

loop_
_geom_bond_atom_site_label_1
_geom_bond_atom_site_label_2
_geom_bond_distance
_geom_bond_site_symmetry_2
O1 C1 1.4168(16) .
O1 C2 1.4194(17) .
O2 C3 1.4190(16) .
O2 C4 1.4164(16) .
O3 C5 1.4166(17) .
O3 C6 1.4207(17) .
O4 N1 1.2174(16) .
O5 N1 1.2167(17) .
N1 C7 1.4722(17) .
C1 H1A 0.9900 .
C1 H1B 0.9900 .
C1 C6 1.496(2) 3_666
C2 H2A 0.9900 .
C2 H2B 0.9900 .
C2 C3 1.495(2) .
C3 H3A 0.9900 .
C3 H3B 0.9900 .
C4 H4A 0.9900 .
C4 H4B 0.9900 .
C4 C5 1.495(2) .
C5 H5A 0.9900 .
C5 H5B 0.9900 .
C6 C1 1.496(2) 3_666
C6 H6A 0.9900 .
C6 H6B 0.9900 .
C7 H7A 0.9800 .
C7 H7B 0.9800 .
C7 H7C 0.9800 .

loop_
_geom_torsion_atom_site_label_1
_geom_torsion_atom_site_label_2
_geom_torsion_atom_site_label_3
_geom_torsion_atom_site_label_4
_geom_torsion
_geom_torsion_site_symmetry_4
O1 C2 C3 O2 -70.47(14) .
O2 C4 C5 O3 71.77(14) .
C1 O1 C2 C3 178.15(11) .
C2 O1 C1 C6 -179.19(11) 3_666
C3 O2 C4 C5 -178.81(11) .
C4 O2 C3 C2 -177.73(11) .
C5 O3 C6 C1 174.75(11) 3_666
C6 O3 C5 C4 -179.78(11) .
